data_7012621
loop_
_publ_author_name
'Braunstein, Pierre'
'Zhang, Jing'
'Welter, Richard'

_publ_section_title
;
 Monohapto-allyl Pd(ii) complexes with bidentate hybrid P,N
 ligandsElectronic supplementary information (ESI) available:
 preparations and selected spectroscopic data for 1 and 4--6. See
 http://www.rsc.org/suppdata/dt/b2/b212393m/
;
_journal_issue 4
_journal_name_full 'Dalton Transactions'
_journal_page_first 507
_journal_paper_doi 10.1039/b212393m
_journal_year 2003
_chemical_formula_moiety 'C23 H29 Cl N O2 P Pd'
_chemical_formula_sum 'C23 H29 Cl N O2 P Pd'
_chemical_formula_weight 524.29
_space_group_IT_number 2
_symmetry_cell_setting triclinic
_symmetry_space_group_name_Hall '-P 1'
_symmetry_space_group_name_H-M 'P -1'
_atom_sites_solution_hydrogens geom
_atom_sites_solution_primary direct
_atom_sites_solution_secondary difmap
_audit_creation_method SHELXL-97
_cell_angle_alpha 89.915(5)
_cell_angle_beta 89.447(5)
_cell_angle_gamma 86.007(5)
_cell_formula_units_Z 4
_cell_length_a 9.952(5)
_cell_length_b 12.957(5)
_cell_length_c 18.271(5)
_cell_measurement_reflns_used 18374
_cell_measurement_temperature 173(2)
_cell_measurement_theta_max 30.034
_cell_measurement_theta_min 0.998
_cell_volume 2350.2(16)
_computing_cell_refinement 'Denzo (Nonius B.V., 1998)'
_computing_data_collection 'Collect (Nonius B.V., 1998)'
_computing_data_reduction 'Denzo (Nonius B.V., 1998)'
_computing_molecular_graphics 'PLATON 98 (Spek, 1998)'
_computing_publication_material 'SHELXL-97 (Sheldrick, 1997)'
_computing_structure_refinement 'SHELXL-97 (Sheldrick, 1997)'
_computing_structure_solution 'SHELXS-97 (Sheldrick, 1997)'
_diffrn_ambient_temperature 173(2)
_diffrn_measured_fraction_theta_full 0.991
_diffrn_measured_fraction_theta_max 0.991
_diffrn_measurement_device_type KappaCCD
_diffrn_measurement_method '\p scans'
_diffrn_radiation_monochromator graphite
_diffrn_radiation_source 'fine-focus sealed tube'
_diffrn_radiation_type MoK\a
_diffrn_radiation_wavelength 0.71069
_diffrn_reflns_av_R_equivalents 0.0000
_diffrn_reflns_av_sigmaI/netI 0.0578
_diffrn_reflns_limit_h_max 14
_diffrn_reflns_limit_h_min -14
_diffrn_reflns_limit_k_max 18
_diffrn_reflns_limit_k_min -18
_diffrn_reflns_limit_l_max 25
_diffrn_reflns_limit_l_min 0
_diffrn_reflns_number 13632
_diffrn_reflns_theta_full 30.04
_diffrn_reflns_theta_max 30.04
_diffrn_reflns_theta_min 2.05
_exptl_absorpt_coefficient_mu 0.990
_exptl_absorpt_correction_type none
_exptl_crystal_colour Yellow
_exptl_crystal_density_diffrn 1.482
_exptl_crystal_density_method 'not measured'
_exptl_crystal_description prism
_exptl_crystal_F_000 1072
_exptl_crystal_size_max 0.13
_exptl_crystal_size_mid 0.10
_exptl_crystal_size_min 0.08
_refine_diff_density_max 0.688
_refine_diff_density_min -1.199
_refine_diff_density_rms 0.087
_refine_ls_extinction_method none
_refine_ls_goodness_of_fit_ref 1.032
_refine_ls_hydrogen_treatment mixed
_refine_ls_matrix_type full
_refine_ls_number_parameters 523
_refine_ls_number_reflns 13631
_refine_ls_number_restraints 0
_refine_ls_restrained_S_all 1.032
_refine_ls_R_factor_all 0.0424
_refine_ls_R_factor_gt 0.0335
_refine_ls_shift/su_max 0.001
_refine_ls_shift/su_mean 0.000
_refine_ls_structure_factor_coef Fsqd
_refine_ls_weighting_details 'calc w=1/[\s^2^(Fo^2^)+(0.0338P)^2^+0.3862P] where P=(Fo^2^+2Fc^2^)/3'
_refine_ls_weighting_scheme calc
_refine_ls_wR_factor_gt 0.0853
_refine_ls_wR_factor_ref 0.0891
_reflns_number_gt 11528
_reflns_number_total 13631
_reflns_threshold_expression >2sigma(I)
_cod_data_source_file b212393m.txt
_cod_data_source_block cristal_1
_cod_database_code 7012621

loop_
_symmetry_equiv_pos_as_xyz
'x, y, z'
'-x, -y, -z'

loop_
_atom_site_label
_atom_site_type_symbol
_atom_site_fract_x
_atom_site_fract_y
_atom_site_fract_z
_atom_site_U_iso_or_equiv
_atom_site_adp_type
_atom_site_occupancy
_atom_site_symmetry_multiplicity
_atom_site_calc_flag
_atom_site_refinement_flags
_atom_site_disorder_assembly
_atom_site_disorder_group
Pd1 Pd 0.276041(13) 0.191279(10) 0.613999(7) 0.02015(4) Uani 1 1 d . . .
Pd2 Pd 0.249915(15) -0.286025(11) 0.860637(8) 0.02458(5) Uani 1 1 d . . .
Cl1 Cl 0.11043(5) 0.08084(4) 0.65754(3) 0.03764(12) Uani 1 1 d . . .
Cl3 Cl 0.42605(7) -0.40782(5) 0.82332(3) 0.04770(15) Uani 1 1 d . . .
P1 P 0.42959(4) 0.29027(4) 0.57116(3) 0.01840(9) Uani 1 1 d . . .
P2 P 0.08584(5) -0.17793(4) 0.90145(3) 0.02230(10) Uani 1 1 d . . .
O3 O 0.13792(13) -0.06522(10) 0.92126(8) 0.0255(3) Uani 1 1 d . . .
O1 O 0.36456(12) 0.40548(10) 0.55227(8) 0.0232(3) Uani 1 1 d . . .
O4 O 0.38398(16) -0.11525(12) 1.04411(9) 0.0358(4) Uani 1 1 d . . .
O2 O 0.11759(16) 0.36805(12) 0.43184(8) 0.0340(3) Uani 1 1 d . . .
N1 N 0.16337(16) 0.24916(13) 0.51893(9) 0.0241(3) Uani 1 1 d . . .
N2 N 0.35433(16) -0.23205(13) 0.95641(9) 0.0259(3) Uani 1 1 d . . .
C1 C 0.49823(18) 0.24380(15) 0.48396(10) 0.0227(4) Uani 1 1 d . . .
C13 C 0.21989(18) 0.42985(14) 0.54324(11) 0.0231(4) Uani 1 1 d . . .
C24 C 0.02921(19) -0.22572(15) 0.98919(11) 0.0248(4) Uani 1 1 d . . .
C36 C 0.28014(19) -0.04851(15) 0.93200(12) 0.0267(4) Uani 1 1 d . . .
C7 C 0.57528(18) 0.32412(15) 0.62204(10) 0.0231(4) Uani 1 1 d . . .
C25 C 0.0424(2) -0.16950(17) 1.05323(11) 0.0293(4) Uani 1 1 d . . .
H25 H 0.0724 -0.1032 1.0511 0.035 Uiso 1 1 calc . . .
C8 C 0.5689(2) 0.41263(17) 0.66527(12) 0.0318(4) Uani 1 1 d . . .
H8 H 0.4904 0.4560 0.6669 0.038 Uiso 1 1 calc . . .
C14 C 0.2106(2) 0.53199(16) 0.50204(13) 0.0330(5) Uani 1 1 d . . .
H14A H 0.2467 0.5845 0.5316 0.050 Uiso 1 1 calc . . .
H14B H 0.1180 0.5515 0.4914 0.050 Uiso 1 1 calc . . .
H14C H 0.2611 0.5246 0.4571 0.050 Uiso 1 1 calc . . .
C41 C 0.4238(2) -0.29387(17) 1.01665(12) 0.0315(4) Uani 1 1 d . . .
C30 C -0.0642(2) -0.13718(16) 0.85122(11) 0.0265(4) Uani 1 1 d . . .
C18 C 0.0990(2) 0.18994(17) 0.45965(12) 0.0302(4) Uani 1 1 d . . .
C39 C 0.34249(19) -0.13771(15) 0.97678(11) 0.0258(4) Uani 1 1 d . . .
C35 C -0.0579(2) -0.05874(18) 0.79926(12) 0.0345(5) Uani 1 1 d . . .
H35 H 0.0221 -0.0271 0.7918 0.041 Uiso 1 1 calc . . .
C45 C 0.0701(3) -0.41963(19) 0.79466(13) 0.0395(5) Uani 1 1 d . . .
H45 H 0.1242 -0.4789 0.8058 0.047 Uiso 1 1 calc . . .
C21 C 0.3883(2) 0.15282(17) 0.70614(11) 0.0301(4) Uani 1 1 d . . .
H21A H 0.3859 0.0800 0.7180 0.036 Uiso 1 1 calc . . .
H21B H 0.4812 0.1697 0.7000 0.036 Uiso 1 1 calc . . .
C10 C 0.7965(3) 0.3713(2) 0.70359(16) 0.0491(7) Uani 1 1 d . . .
H10 H 0.8709 0.3876 0.7306 0.059 Uiso 1 1 calc . . .
C37 C 0.2797(2) 0.05294(17) 0.97324(15) 0.0386(5) Uani 1 1 d . . .
H37A H 0.2396 0.1077 0.9435 0.058 Uiso 1 1 calc . . .
H37B H 0.3706 0.0673 0.9845 0.058 Uiso 1 1 calc . . .
H37C H 0.2287 0.0481 1.0178 0.058 Uiso 1 1 calc . . .
C29 C -0.0174(2) -0.32508(17) 0.99314(12) 0.0312(4) Uani 1 1 d . . .
H29 H -0.0254 -0.3635 0.9507 0.037 Uiso 1 1 calc . . .
C38 C 0.3511(2) -0.04104(18) 0.85836(14) 0.0385(5) Uani 1 1 d . . .
H38A H 0.3097 0.0157 0.8310 0.058 Uiso 1 1 calc . . .
H38B H 0.3441 -0.1042 0.8317 0.058 Uiso 1 1 calc . . .
H38C H 0.4443 -0.0300 0.8659 0.058 Uiso 1 1 calc . . .
C15 C 0.1518(2) 0.43974(17) 0.61824(12) 0.0306(4) Uani 1 1 d . . .
H15A H 0.1887 0.4946 0.6451 0.046 Uiso 1 1 calc . . .
H15B H 0.1672 0.3759 0.6446 0.046 Uiso 1 1 calc . . .
H15C H 0.0568 0.4549 0.6123 0.046 Uiso 1 1 calc . . .
C26 C 0.0104(2) -0.2128(2) 1.12055(12) 0.0375(5) Uani 1 1 d . . .
H26 H 0.0209 -0.1757 1.1634 0.045 Uiso 1 1 calc . . .
C22 C 0.3177(2) 0.21855(19) 0.76224(12) 0.0358(5) Uani 1 1 d . . .
H22 H 0.2334 0.1996 0.7774 0.043 Uiso 1 1 calc . . .
C27 C -0.0364(3) -0.3100(2) 1.12375(13) 0.0396(5) Uani 1 1 d . . .
H27 H -0.0579 -0.3383 1.1688 0.048 Uiso 1 1 calc . . .
C6 C 0.5025(2) 0.30895(19) 0.42373(12) 0.0346(5) Uani 1 1 d . . .
H6 H 0.4702 0.3778 0.4276 0.042 Uiso 1 1 calc . . .
C40 C 0.4149(3) -0.2143(2) 1.07924(13) 0.0409(5) Uani 1 1 d . . .
H40A H 0.3444 -0.2294 1.1139 0.049 Uiso 1 1 calc . . .
H40B H 0.4997 -0.2147 1.1049 0.049 Uiso 1 1 calc . . .
C44 C 0.1393(3) -0.32904(19) 0.77249(12) 0.0376(5) Uani 1 1 d . . .
H44A H 0.0746 -0.2732 0.7587 0.045 Uiso 1 1 calc . . .
H44B H 0.1982 -0.3455 0.7309 0.045 Uiso 1 1 calc . . .
C43 C 0.5693(2) -0.3202(2) 0.99213(15) 0.0419(6) Uani 1 1 d . . .
H43A H 0.6120 -0.2576 0.9818 0.063 Uiso 1 1 calc . . .
H43B H 0.5703 -0.3621 0.9488 0.063 Uiso 1 1 calc . . .
H43C H 0.6171 -0.3577 1.0303 0.063 Uiso 1 1 calc . . .
C46 C -0.0616(3) -0.4264(2) 0.80057(17) 0.0536(7) Uani 1 1 d . . .
H46A H -0.1200 -0.3693 0.7900 0.064 Uiso 1 1 calc . . .
H46B H -0.0957 -0.4882 0.8153 0.064 Uiso 1 1 calc . . .
C20 C -0.0418(2) 0.1669(2) 0.48494(16) 0.0449(6) Uani 1 1 d . . .
H20A H -0.0934 0.2307 0.4954 0.067 Uiso 1 1 calc . . .
H20B H -0.0359 0.1250 0.5283 0.067 Uiso 1 1 calc . . .
H20C H -0.0851 0.1306 0.4470 0.067 Uiso 1 1 calc . . .
C3 C 0.6031(2) 0.1044(2) 0.41171(14) 0.0427(6) Uani 1 1 d . . .
H3 H 0.6380 0.0361 0.4079 0.051 Uiso 1 1 calc . . .
C31 C -0.1834(2) -0.18602(19) 0.85979(12) 0.0336(5) Uani 1 1 d . . .
H31 H -0.1886 -0.2391 0.8938 0.040 Uiso 1 1 calc . . .
C28 C -0.0517(2) -0.36621(18) 1.06039(13) 0.0372(5) Uani 1 1 d . . .
H28 H -0.0850 -0.4315 1.0629 0.045 Uiso 1 1 calc . . .
C9 C 0.6795(3) 0.4361(2) 0.70590(15) 0.0451(6) Uani 1 1 d . . .
H9 H 0.6753 0.4954 0.7347 0.054 Uiso 1 1 calc . . .
C11 C 0.8031(2) 0.2830(2) 0.66162(15) 0.0422(6) Uani 1 1 d . . .
H11 H 0.8815 0.2396 0.6606 0.051 Uiso 1 1 calc . . .
C34 C -0.1709(3) -0.0276(2) 0.75848(14) 0.0443(6) Uani 1 1 d . . .
H34 H -0.1670 0.0261 0.7249 0.053 Uiso 1 1 calc . . .
C5 C 0.5556(3) 0.2706(2) 0.35741(13) 0.0496(7) Uani 1 1 d . . .
H5 H 0.5561 0.3134 0.3165 0.060 Uiso 1 1 calc . . .
C2 C 0.5468(2) 0.14079(17) 0.47721(12) 0.0306(4) Uani 1 1 d . . .
H2 H 0.5414 0.0962 0.5169 0.037 Uiso 1 1 calc . . .
C32 C -0.2951(2) -0.1558(2) 0.81755(15) 0.0438(6) Uani 1 1 d . . .
H32 H -0.3743 -0.1893 0.8230 0.053 Uiso 1 1 calc . . .
C12 C 0.6928(2) 0.25873(17) 0.62088(13) 0.0315(4) Uani 1 1 d . . .
H12 H 0.6971 0.1988 0.5928 0.038 Uiso 1 1 calc . . .
C23 C 0.3623(3) 0.3017(2) 0.79306(14) 0.0487(6) Uani 1 1 d . . .
H23A H 0.4460 0.3237 0.7797 0.058 Uiso 1 1 calc . . .
H23B H 0.3099 0.3381 0.8281 0.058 Uiso 1 1 calc . . .
C33 C -0.2886(3) -0.0762(2) 0.76770(15) 0.0477(6) Uani 1 1 d . . .
H33 H -0.3639 -0.0553 0.7402 0.057 Uiso 1 1 calc . . .
C17 C 0.0948(3) 0.2691(2) 0.39688(13) 0.0433(6) Uani 1 1 d . . .
H17A H 0.1646 0.2510 0.3608 0.052 Uiso 1 1 calc . . .
H17B H 0.0080 0.2724 0.3730 0.052 Uiso 1 1 calc . . .
C4 C 0.6071(3) 0.1695(3) 0.35236(14) 0.0520(7) Uani 1 1 d . . .
H4 H 0.6450 0.1450 0.3084 0.062 Uiso 1 1 calc . . .
C42 C 0.3509(3) -0.3895(2) 1.03356(16) 0.0454(6) Uani 1 1 d . . .
H42A H 0.3596 -0.4360 0.9927 0.068 Uiso 1 1 calc . . .
H42B H 0.2573 -0.3703 1.0427 0.068 Uiso 1 1 calc . . .
H42C H 0.3895 -0.4230 1.0761 0.068 Uiso 1 1 calc . . .
C19 C 0.1841(3) 0.0919(2) 0.44241(15) 0.0443(6) Uani 1 1 d . . .
H19A H 0.2721 0.1090 0.4265 0.066 Uiso 1 1 calc . . .
H19B H 0.1424 0.0548 0.4043 0.066 Uiso 1 1 calc . . .
H19C H 0.1920 0.0494 0.4855 0.066 Uiso 1 1 calc . . .
C16 C 0.16457(18) 0.34331(15) 0.49854(11) 0.0232(4) Uani 1 1 d . . .

loop_
_atom_site_aniso_label
_atom_site_aniso_U_11
_atom_site_aniso_U_22
_atom_site_aniso_U_33
_atom_site_aniso_U_23
_atom_site_aniso_U_13
_atom_site_aniso_U_12
Pd1 0.02093(7) 0.01877(7) 0.02056(7) 0.00112(5) 0.00423(5) -0.00074(5)
Pd2 0.03071(8) 0.02055(8) 0.02206(8) -0.00337(6) 0.00364(6) 0.00076(6)
Cl1 0.0327(3) 0.0331(3) 0.0476(3) 0.0101(2) 0.0103(2) -0.0077(2)
Cl3 0.0572(4) 0.0427(3) 0.0397(3) -0.0099(3) 0.0077(3) 0.0208(3)
P1 0.0175(2) 0.0176(2) 0.0199(2) -0.00077(16) 0.00196(16) 0.00034(16)
P2 0.0229(2) 0.0213(2) 0.0226(2) -0.00209(18) 0.00122(17) -0.00137(17)
O3 0.0213(6) 0.0208(6) 0.0344(8) -0.0031(6) 0.0000(5) -0.0001(5)
O1 0.0176(6) 0.0186(6) 0.0331(7) 0.0010(5) -0.0004(5) 0.0011(5)
O4 0.0363(8) 0.0342(8) 0.0364(9) -0.0093(7) -0.0105(7) 0.0021(6)
O2 0.0389(8) 0.0347(8) 0.0286(8) 0.0055(6) -0.0110(6) -0.0023(7)
N1 0.0235(7) 0.0262(8) 0.0231(8) -0.0019(6) -0.0003(6) -0.0054(6)
N2 0.0243(8) 0.0236(8) 0.0294(9) -0.0005(7) 0.0003(6) 0.0014(6)
C1 0.0186(8) 0.0272(9) 0.0224(9) -0.0022(7) 0.0026(6) -0.0029(7)
C13 0.0188(8) 0.0199(9) 0.0302(10) 0.0005(7) -0.0005(7) 0.0024(6)
C24 0.0234(9) 0.0260(9) 0.0244(9) 0.0005(7) 0.0025(7) 0.0020(7)
C36 0.0231(9) 0.0207(9) 0.0364(11) -0.0009(8) 0.0016(8) -0.0018(7)
C7 0.0212(8) 0.0243(9) 0.0236(9) -0.0009(7) -0.0002(7) -0.0005(7)
C25 0.0300(10) 0.0306(10) 0.0267(10) -0.0032(8) 0.0027(8) 0.0013(8)
C8 0.0278(10) 0.0333(11) 0.0337(11) -0.0090(9) -0.0011(8) 0.0019(8)
C14 0.0305(10) 0.0219(10) 0.0461(13) 0.0063(9) -0.0042(9) 0.0018(8)
C41 0.0294(10) 0.0286(10) 0.0355(11) 0.0029(9) -0.0058(8) 0.0056(8)
C30 0.0251(9) 0.0302(10) 0.0242(9) -0.0039(8) 0.0008(7) -0.0012(7)
C18 0.0309(10) 0.0318(11) 0.0288(10) -0.0051(8) -0.0045(8) -0.0074(8)
C39 0.0200(8) 0.0257(9) 0.0317(10) -0.0034(8) 0.0011(7) -0.0012(7)
C35 0.0344(11) 0.0375(12) 0.0319(11) 0.0043(9) -0.0016(9) -0.0055(9)
C45 0.0519(14) 0.0345(12) 0.0324(12) -0.0117(9) -0.0062(10) -0.0048(10)
C21 0.0331(10) 0.0338(11) 0.0230(9) 0.0089(8) 0.0012(8) -0.0005(8)
C10 0.0349(12) 0.0601(17) 0.0523(16) -0.0178(13) -0.0167(11) 0.0000(11)
C37 0.0300(11) 0.0226(10) 0.0632(16) -0.0109(10) -0.0057(10) -0.0007(8)
C29 0.0365(11) 0.0301(10) 0.0273(10) 0.0000(8) 0.0007(8) -0.0051(8)
C38 0.0369(12) 0.0306(11) 0.0475(14) 0.0081(10) 0.0119(10) 0.0001(9)
C15 0.0279(10) 0.0291(10) 0.0341(11) -0.0069(8) 0.0043(8) 0.0041(8)
C26 0.0421(12) 0.0452(13) 0.0243(10) -0.0055(9) 0.0035(9) 0.0029(10)
C22 0.0401(12) 0.0438(13) 0.0226(10) 0.0066(9) -0.0025(8) 0.0038(10)
C27 0.0419(13) 0.0479(14) 0.0278(11) 0.0081(10) 0.0062(9) 0.0034(10)
C6 0.0407(12) 0.0376(12) 0.0254(10) 0.0042(9) 0.0060(9) -0.0034(9)
C40 0.0441(13) 0.0438(14) 0.0334(12) -0.0010(10) -0.0086(10) 0.0078(10)
C44 0.0526(14) 0.0379(12) 0.0224(10) -0.0065(9) -0.0033(9) -0.0025(10)
C43 0.0304(11) 0.0378(13) 0.0560(16) -0.0032(11) -0.0050(10) 0.0088(9)
C46 0.0613(18) 0.0483(16) 0.0528(17) -0.0184(13) -0.0079(13) -0.0130(13)
C20 0.0320(12) 0.0479(15) 0.0564(16) -0.0078(12) -0.0047(11) -0.0139(10)
C3 0.0399(12) 0.0450(14) 0.0424(13) -0.0218(11) 0.0057(10) 0.0019(10)
C31 0.0282(10) 0.0408(12) 0.0319(11) 0.0005(9) 0.0006(8) -0.0040(9)
C28 0.0427(13) 0.0333(12) 0.0359(12) 0.0064(9) 0.0043(9) -0.0058(9)
C9 0.0404(13) 0.0466(14) 0.0484(15) -0.0237(12) -0.0091(11) -0.0004(11)
C11 0.0286(11) 0.0489(14) 0.0479(14) -0.0106(11) -0.0112(10) 0.0070(10)
C34 0.0470(14) 0.0489(15) 0.0368(13) 0.0118(11) -0.0100(10) 0.0001(11)
C5 0.0585(16) 0.0668(19) 0.0240(11) 0.0043(11) 0.0108(11) -0.0086(14)
C2 0.0315(10) 0.0296(10) 0.0302(10) -0.0060(8) 0.0017(8) 0.0011(8)
C32 0.0261(11) 0.0599(16) 0.0457(14) -0.0002(12) -0.0026(10) -0.0057(10)
C12 0.0260(10) 0.0304(11) 0.0373(11) -0.0081(9) -0.0045(8) 0.0042(8)
C23 0.0652(17) 0.0543(16) 0.0267(12) 0.0026(11) -0.0040(11) -0.0034(13)
C33 0.0385(13) 0.0648(18) 0.0385(13) 0.0033(12) -0.0105(10) 0.0065(12)
C17 0.0565(15) 0.0456(14) 0.0291(11) -0.0022(10) -0.0112(10) -0.0119(12)
C4 0.0511(15) 0.075(2) 0.0300(13) -0.0195(13) 0.0132(11) -0.0067(14)
C42 0.0461(14) 0.0376(13) 0.0522(15) 0.0174(11) -0.0064(11) -0.0008(11)
C19 0.0471(14) 0.0404(13) 0.0456(14) -0.0194(11) -0.0027(11) -0.0031(11)
C16 0.0191(8) 0.0258(9) 0.0245(9) 0.0015(7) 0.0006(7) 0.0007(7)

loop_
_atom_type_symbol
_atom_type_description
_atom_type_scat_dispersion_real
_atom_type_scat_dispersion_imag
_atom_type_scat_source
C C 0.0033 0.0016 'International Tables Vol C Tables 4.2.6.8 and 6.1.1.4'
H H 0.0000 0.0000 'International Tables Vol C Tables 4.2.6.8 and 6.1.1.4'
N N 0.0061 0.0033 'International Tables Vol C Tables 4.2.6.8 and 6.1.1.4'
O O 0.0106 0.0060 'International Tables Vol C Tables 4.2.6.8 and 6.1.1.4'
P P 0.1023 0.0942 'International Tables Vol C Tables 4.2.6.8 and 6.1.1.4'
Cl Cl 0.1484 0.1585 'International Tables Vol C Tables 4.2.6.8 and 6.1.1.4'
Pd Pd -0.9988 1.0072 'International Tables Vol C Tables 4.2.6.8 and 6.1.1.4'

loop_
_geom_angle_atom_site_label_1
_geom_angle_atom_site_label_2
_geom_angle_atom_site_label_3
_geom_angle
_geom_angle_site_symmetry_1
_geom_angle_site_symmetry_3
_geom_angle_publ_flag
C21 Pd1 N1 173.73(8) . . ?
C21 Pd1 P1 92.31(7) . . ?
N1 Pd1 P1 83.22(5) . . ?
C21 Pd1 Cl1 88.43(7) . . ?
N1 Pd1 Cl1 96.15(5) . . ?
P1 Pd1 Cl1 178.40(2) . . ?
C44 Pd2 N2 175.62(8) . . ?
C44 Pd2 P2 92.72(7) . . ?
N2 Pd2 P2 82.90(5) . . ?
C44 Pd2 Cl3 88.99(8) . . ?
N2 Pd2 Cl3 95.39(5) . . ?
P2 Pd2 Cl3 176.61(2) . . ?
O1 P1 C7 99.45(8) . . ?
O1 P1 C1 103.52(8) . . ?
C7 P1 C1 104.33(9) . . ?
O1 P1 Pd1 111.25(6) . . ?
C7 P1 Pd1 124.08(7) . . ?
C1 P1 Pd1 111.83(7) . . ?
O3 P2 C30 99.39(9) . . ?
O3 P2 C24 103.45(9) . . ?
C30 P2 C24 106.45(9) . . ?
O3 P2 Pd2 112.23(6) . . ?
C30 P2 Pd2 125.14(7) . . ?
C24 P2 Pd2 108.03(7) . . ?
C36 O3 P2 122.56(12) . . ?
C13 O1 P1 123.23(11) . . ?
C39 O4 C40 105.42(17) . . ?
C16 O2 C17 105.29(17) . . ?
C16 N1 C18 108.08(17) . . ?
C16 N1 Pd1 121.52(13) . . ?
C18 N1 Pd1 129.29(13) . . ?
C39 N2 C41 107.67(17) . . ?
C39 N2 Pd2 121.89(14) . . ?
C41 N2 Pd2 129.28(13) . . ?
C6 C1 C2 119.40(19) . . ?
C6 C1 P1 121.17(16) . . ?
C2 C1 P1 119.43(15) . . ?
O1 C13 C14 104.35(15) . . ?
O1 C13 C15 109.49(16) . . ?
C14 C13 C15 111.69(17) . . ?
O1 C13 C16 107.91(14) . . ?
C14 C13 C16 111.72(17) . . ?
C15 C13 C16 111.35(16) . . ?
C25 C24 C29 119.41(19) . . ?
C25 C24 P2 121.31(16) . . ?
C29 C24 P2 119.03(15) . . ?
O3 C36 C39 108.32(15) . . ?
O3 C36 C37 104.83(16) . . ?
C39 C36 C37 111.53(19) . . ?
O3 C36 C38 109.98(18) . . ?
C39 C36 C38 111.05(17) . . ?
C37 C36 C38 110.91(19) . . ?
C8 C7 C12 119.58(18) . . ?
C8 C7 P1 120.33(15) . . ?
C12 C7 P1 120.01(15) . . ?
C24 C25 C26 119.9(2) . . ?
C24 C25 H25 120.1 . . ?
C26 C25 H25 120.1 . . ?
C9 C8 C7 119.9(2) . . ?
C9 C8 H8 120.0 . . ?
C7 C8 H8 120.0 . . ?
C13 C14 H14A 109.5 . . ?
C13 C14 H14B 109.5 . . ?
H14A C14 H14B 109.5 . . ?
C13 C14 H14C 109.5 . . ?
H14A C14 H14C 109.5 . . ?
H14B C14 H14C 109.5 . . ?
N2 C41 C42 110.73(18) . . ?
N2 C41 C43 107.64(19) . . ?
C42 C41 C43 112.0(2) . . ?
N2 C41 C40 100.77(17) . . ?
C42 C41 C40 113.2(2) . . ?
C43 C41 C40 111.78(19) . . ?
C31 C30 C35 119.0(2) . . ?
C31 C30 P2 121.82(17) . . ?
C35 C30 P2 119.04(16) . . ?
N1 C18 C19 110.13(18) . . ?
N1 C18 C20 108.54(18) . . ?
C19 C18 C20 111.5(2) . . ?
N1 C18 C17 101.12(17) . . ?
C19 C18 C17 113.4(2) . . ?
C20 C18 C17 111.6(2) . . ?
N2 C39 O4 117.91(19) . . ?
N2 C39 C36 125.29(19) . . ?
O4 C39 C36 116.76(17) . . ?
C34 C35 C30 120.3(2) . . ?
C34 C35 H35 119.9 . . ?
C30 C35 H35 119.9 . . ?
C46 C45 C44 126.8(3) . . ?
C46 C45 H45 116.6 . . ?
C44 C45 H45 116.6 . . ?
C22 C21 Pd1 101.49(14) . . ?
C22 C21 H21A 111.5 . . ?
Pd1 C21 H21A 111.5 . . ?
C22 C21 H21B 111.5 . . ?
Pd1 C21 H21B 111.5 . . ?
H21A C21 H21B 109.3 . . ?
C11 C10 C9 120.4(2) . . ?
C11 C10 H10 119.8 . . ?
C9 C10 H10 119.8 . . ?
C36 C37 H37A 109.5 . . ?
C36 C37 H37B 109.5 . . ?
H37A C37 H37B 109.5 . . ?
C36 C37 H37C 109.5 . . ?
H37A C37 H37C 109.5 . . ?
H37B C37 H37C 109.5 . . ?
C28 C29 C24 120.0(2) . . ?
C28 C29 H29 120.0 . . ?
C24 C29 H29 120.0 . . ?
C36 C38 H38A 109.5 . . ?
C36 C38 H38B 109.5 . . ?
H38A C38 H38B 109.5 . . ?
C36 C38 H38C 109.5 . . ?
H38A C38 H38C 109.5 . . ?
H38B C38 H38C 109.5 . . ?
C13 C15 H15A 109.5 . . ?
C13 C15 H15B 109.5 . . ?
H15A C15 H15B 109.5 . . ?
C13 C15 H15C 109.5 . . ?
H15A C15 H15C 109.5 . . ?
H15B C15 H15C 109.5 . . ?
C27 C26 C25 120.2(2) . . ?
C27 C26 H26 119.9 . . ?
C25 C26 H26 119.9 . . ?
C23 C22 C21 126.5(2) . . ?
C23 C22 H22 116.8 . . ?
C21 C22 H22 116.8 . . ?
C26 C27 C28 120.5(2) . . ?
C26 C27 H27 119.8 . . ?
C28 C27 H27 119.8 . . ?
C1 C6 C5 119.7(2) . . ?
C1 C6 H6 120.2 . . ?
C5 C6 H6 120.2 . . ?
O4 C40 C41 105.21(18) . . ?
O4 C40 H40A 110.7 . . ?
C41 C40 H40A 110.7 . . ?
O4 C40 H40B 110.7 . . ?
C41 C40 H40B 110.7 . . ?
H40A C40 H40B 108.8 . . ?
C45 C44 Pd2 107.17(16) . . ?
C45 C44 H44A 110.3 . . ?
Pd2 C44 H44A 110.3 . . ?
C45 C44 H44B 110.3 . . ?
Pd2 C44 H44B 110.3 . . ?
H44A C44 H44B 108.5 . . ?
C41 C43 H43A 109.5 . . ?
C41 C43 H43B 109.5 . . ?
H43A C43 H43B 109.5 . . ?
C41 C43 H43C 109.5 . . ?
H43A C43 H43C 109.5 . . ?
H43B C43 H43C 109.5 . . ?
C45 C46 H46A 120.0 . . ?
C45 C46 H46B 120.0 . . ?
H46A C46 H46B 120.0 . . ?
C18 C20 H20A 109.5 . . ?
C18 C20 H20B 109.5 . . ?
H20A C20 H20B 109.5 . . ?
C18 C20 H20C 109.5 . . ?
H20A C20 H20C 109.5 . . ?
H20B C20 H20C 109.5 . . ?
C4 C3 C2 119.8(2) . . ?
C4 C3 H3 120.1 . . ?
C2 C3 H3 120.1 . . ?
C30 C31 C32 120.2(2) . . ?
C30 C31 H31 119.9 . . ?
C32 C31 H31 119.9 . . ?
C27 C28 C29 119.9(2) . . ?
C27 C28 H28 120.0 . . ?
C29 C28 H28 120.0 . . ?
C8 C9 C10 120.0(2) . . ?
C8 C9 H9 120.0 . . ?
C10 C9 H9 120.0 . . ?
C10 C11 C12 120.0(2) . . ?
C10 C11 H11 120.0 . . ?
C12 C11 H11 120.0 . . ?
C33 C34 C35 120.2(2) . . ?
C33 C34 H34 119.9 . . ?
C35 C34 H34 119.9 . . ?
C4 C5 C6 120.1(2) . . ?
C4 C5 H5 119.9 . . ?
C6 C5 H5 119.9 . . ?
C3 C2 C1 120.4(2) . . ?
C3 C2 H2 119.8 . . ?
C1 C2 H2 119.8 . . ?
C33 C32 C31 120.1(2) . . ?
C33 C32 H32 119.9 . . ?
C31 C32 H32 119.9 . . ?
C11 C12 C7 120.1(2) . . ?
C11 C12 H12 120.0 . . ?
C7 C12 H12 120.0 . . ?
C22 C23 H23A 120.0 . . ?
C22 C23 H23B 120.0 . . ?
H23A C23 H23B 120.0 . . ?
C34 C33 C32 120.2(2) . . ?
C34 C33 H33 119.9 . . ?
C32 C33 H33 119.9 . . ?
O2 C17 C18 104.96(18) . . ?
O2 C17 H17A 110.8 . . ?
C18 C17 H17A 110.8 . . ?
O2 C17 H17B 110.8 . . ?
C18 C17 H17B 110.8 . . ?
H17A C17 H17B 108.8 . . ?
C5 C4 C3 120.6(2) . . ?
C5 C4 H4 119.7 . . ?
C3 C4 H4 119.7 . . ?
C41 C42 H42A 109.5 . . ?
C41 C42 H42B 109.5 . . ?
H42A C42 H42B 109.5 . . ?
C41 C42 H42C 109.5 . . ?
H42A C42 H42C 109.5 . . ?
H42B C42 H42C 109.5 . . ?
C18 C19 H19A 109.5 . . ?
C18 C19 H19B 109.5 . . ?
H19A C19 H19B 109.5 . . ?
C18 C19 H19C 109.5 . . ?
H19A C19 H19C 109.5 . . ?
H19B C19 H19C 109.5 . . ?
N1 C16 O2 117.87(18) . . ?
N1 C16 C13 125.05(17) . . ?
O2 C16 C13 117.05(17) . . ?

loop_
_geom_bond_atom_site_label_1
_geom_bond_atom_site_label_2
_geom_bond_distance
_geom_bond_site_symmetry_2
_geom_bond_publ_flag
Pd1 C21 2.070(2) . ?
Pd1 N1 2.1803(17) . ?
Pd1 P1 2.2000(8) . ?
Pd1 Cl1 2.3868(9) . ?
Pd2 C44 2.059(2) . ?
Pd2 N2 2.1842(18) . ?
Pd2 P2 2.2012(8) . ?
Pd2 Cl3 2.3713(9) . ?
P1 O1 1.6231(14) . ?
P1 C7 1.810(2) . ?
P1 C1 1.8144(19) . ?
P2 O3 1.6257(15) . ?
P2 C30 1.807(2) . ?
P2 C24 1.816(2) . ?
O3 C36 1.462(2) . ?
O1 C13 1.463(2) . ?
O4 C39 1.340(3) . ?
O4 C40 1.449(3) . ?
O2 C16 1.340(2) . ?
O2 C17 1.466(3) . ?
N1 C16 1.276(3) . ?
N1 C18 1.502(3) . ?
N2 C39 1.276(3) . ?
N2 C41 1.505(3) . ?
C1 C6 1.388(3) . ?
C1 C2 1.393(3) . ?
C13 C14 1.519(3) . ?
C13 C15 1.524(3) . ?
C13 C16 1.525(3) . ?
C24 C25 1.391(3) . ?
C24 C29 1.400(3) . ?
C36 C39 1.516(3) . ?
C36 C37 1.516(3) . ?
C36 C38 1.519(3) . ?
C7 C8 1.391(3) . ?
C7 C12 1.395(3) . ?
C25 C26 1.394(3) . ?
C25 H25 0.9300 . ?
C8 C9 1.385(3) . ?
C8 H8 0.9300 . ?
C14 H14A 0.9600 . ?
C14 H14B 0.9600 . ?
C14 H14C 0.9600 . ?
C41 C42 1.509(3) . ?
C41 C43 1.528(3) . ?
C41 C40 1.539(3) . ?
C30 C31 1.390(3) . ?
C30 C35 1.394(3) . ?
C18 C19 1.509(3) . ?
C18 C20 1.521(3) . ?
C18 C17 1.537(3) . ?
C35 C34 1.391(3) . ?
C35 H35 0.9300 . ?
C45 C46 1.323(4) . ?
C45 C44 1.457(4) . ?
C45 H45 0.9300 . ?
C21 C22 1.475(3) . ?
C21 H21A 0.9700 . ?
C21 H21B 0.9700 . ?
C10 C11 1.375(4) . ?
C10 C9 1.388(4) . ?
C10 H10 0.9300 . ?
C37 H37A 0.9600 . ?
C37 H37B 0.9600 . ?
C37 H37C 0.9600 . ?
C29 C28 1.388(3) . ?
C29 H29 0.9300 . ?
C38 H38A 0.9600 . ?
C38 H38B 0.9600 . ?
C38 H38C 0.9600 . ?
C15 H15A 0.9600 . ?
C15 H15B 0.9600 . ?
C15 H15C 0.9600 . ?
C26 C27 1.375(4) . ?
C26 H26 0.9300 . ?
C22 C23 1.322(4) . ?
C22 H22 0.9300 . ?
C27 C28 1.384(4) . ?
C27 H27 0.9300 . ?
C6 C5 1.395(3) . ?
C6 H6 0.9300 . ?
C40 H40A 0.9700 . ?
C40 H40B 0.9700 . ?
C44 H44A 0.9700 . ?
C44 H44B 0.9700 . ?
C43 H43A 0.9600 . ?
C43 H43B 0.9600 . ?
C43 H43C 0.9600 . ?
C46 H46A 0.9300 . ?
C46 H46B 0.9300 . ?
C20 H20A 0.9600 . ?
C20 H20B 0.9600 . ?
C20 H20C 0.9600 . ?
C3 C4 1.375(4) . ?
C3 C2 1.386(3) . ?
C3 H3 0.9300 . ?
C31 C32 1.393(3) . ?
C31 H31 0.9300 . ?
C28 H28 0.9300 . ?
C9 H9 0.9300 . ?
C11 C12 1.387(3) . ?
C11 H11 0.9300 . ?
C34 C33 1.376(4) . ?
C34 H34 0.9300 . ?
C5 C4 1.376(4) . ?
C5 H5 0.9300 . ?
C2 H2 0.9300 . ?
C32 C33 1.379(4) . ?
C32 H32 0.9300 . ?
C12 H12 0.9300 . ?
C23 H23A 0.9300 . ?
C23 H23B 0.9300 . ?
C33 H33 0.9300 . ?
C17 H17A 0.9700 . ?
C17 H17B 0.9700 . ?
C4 H4 0.9300 . ?
C42 H42A 0.9600 . ?
C42 H42B 0.9600 . ?
C42 H42C 0.9600 . ?
C19 H19A 0.9600 . ?
C19 H19B 0.9600 . ?
C19 H19C 0.9600 . ?

loop_
_geom_torsion_atom_site_label_1
_geom_torsion_atom_site_label_2
_geom_torsion_atom_site_label_3
_geom_torsion_atom_site_label_4
_geom_torsion
_geom_torsion_site_symmetry_1
_geom_torsion_site_symmetry_2
_geom_torsion_site_symmetry_3
_geom_torsion_site_symmetry_4
_geom_torsion_publ_flag
C21 Pd1 P1 O1 -126.70(9) . . . . ?
N1 Pd1 P1 O1 48.90(7) . . . . ?
Cl1 Pd1 P1 O1 115.9(7) . . . . ?
C21 Pd1 P1 C7 -8.29(10) . . . . ?
N1 Pd1 P1 C7 167.31(9) . . . . ?
Cl1 Pd1 P1 C7 -125.7(7) . . . . ?
C21 Pd1 P1 C1 118.08(9) . . . . ?
N1 Pd1 P1 C1 -66.32(8) . . . . ?
Cl1 Pd1 P1 C1 0.7(7) . . . . ?
C44 Pd2 P2 O3 -131.61(9) . . . . ?
N2 Pd2 P2 O3 48.18(8) . . . . ?
Cl3 Pd2 P2 O3 108.0(4) . . . . ?
C44 Pd2 P2 C30 -11.39(11) . . . . ?
N2 Pd2 P2 C30 168.40(10) . . . . ?
Cl3 Pd2 P2 C30 -131.7(4) . . . . ?
C44 Pd2 P2 C24 114.99(10) . . . . ?
N2 Pd2 P2 C24 -65.22(9) . . . . ?
Cl3 Pd2 P2 C24 -5.4(4) . . . . ?
C30 P2 O3 C36 -151.64(15) . . . . ?
C24 P2 O3 C36 98.81(16) . . . . ?
Pd2 P2 O3 C36 -17.39(16) . . . . ?
C7 P1 O1 C13 -149.95(14) . . . . ?
C1 P1 O1 C13 102.70(15) . . . . ?
Pd1 P1 O1 C13 -17.56(15) . . . . ?
C21 Pd1 N1 C16 4.8(7) . . . . ?
P1 Pd1 N1 C16 -39.84(15) . . . . ?
Cl1 Pd1 N1 C16 141.65(15) . . . . ?
C21 Pd1 N1 C18 171.2(6) . . . . ?
P1 Pd1 N1 C18 126.58(16) . . . . ?
Cl1 Pd1 N1 C18 -51.93(16) . . . . ?
C44 Pd2 N2 C39 -36.1(11) . . . . ?
P2 Pd2 N2 C39 -38.80(15) . . . . ?
Cl3 Pd2 N2 C39 144.14(16) . . . . ?
C44 Pd2 N2 C41 130.0(10) . . . . ?
P2 Pd2 N2 C41 127.28(16) . . . . ?
Cl3 Pd2 N2 C41 -49.78(16) . . . . ?
O1 P1 C1 C6 8.21(19) . . . . ?
C7 P1 C1 C6 -95.43(18) . . . . ?
Pd1 P1 C1 C6 128.08(16) . . . . ?
O1 P1 C1 C2 -171.43(15) . . . . ?
C7 P1 C1 C2 84.94(17) . . . . ?
Pd1 P1 C1 C2 -51.56(17) . . . . ?
P1 O1 C13 C14 -161.40(14) . . . . ?
P1 O1 C13 C15 78.91(18) . . . . ?
P1 O1 C13 C16 -42.4(2) . . . . ?
O3 P2 C24 C25 -2.83(18) . . . . ?
C30 P2 C24 C25 -107.04(18) . . . . ?
Pd2 P2 C24 C25 116.30(16) . . . . ?
O3 P2 C24 C29 -177.10(16) . . . . ?
C30 P2 C24 C29 78.69(18) . . . . ?
Pd2 P2 C24 C29 -57.97(17) . . . . ?
P2 O3 C36 C39 -42.3(2) . . . . ?
P2 O3 C36 C37 -161.49(15) . . . . ?
P2 O3 C36 C38 79.22(19) . . . . ?
O1 P1 C7 C8 33.33(19) . . . . ?
C1 P1 C7 C8 140.02(18) . . . . ?
Pd1 P1 C7 C8 -90.47(18) . . . . ?
O1 P1 C7 C12 -149.80(17) . . . . ?
C1 P1 C7 C12 -43.11(19) . . . . ?
Pd1 P1 C7 C12 86.41(18) . . . . ?
C29 C24 C25 C26 0.6(3) . . . . ?
P2 C24 C25 C26 -173.60(17) . . . . ?
C12 C7 C8 C9 1.0(3) . . . . ?
P1 C7 C8 C9 177.9(2) . . . . ?
C39 N2 C41 C42 132.7(2) . . . . ?
Pd2 N2 C41 C42 -35.0(3) . . . . ?
C39 N2 C41 C43 -104.6(2) . . . . ?
Pd2 N2 C41 C43 87.8(2) . . . . ?
C39 N2 C41 C40 12.6(2) . . . . ?
Pd2 N2 C41 C40 -155.00(15) . . . . ?
O3 P2 C30 C31 -139.22(18) . . . . ?
C24 P2 C30 C31 -32.1(2) . . . . ?
Pd2 P2 C30 C31 94.95(18) . . . . ?
O3 P2 C30 C35 44.70(19) . . . . ?
C24 P2 C30 C35 151.84(17) . . . . ?
Pd2 P2 C30 C35 -81.12(19) . . . . ?
C16 N1 C18 C19 132.0(2) . . . . ?
Pd1 N1 C18 C19 -35.9(2) . . . . ?
C16 N1 C18 C20 -105.7(2) . . . . ?
Pd1 N1 C18 C20 86.4(2) . . . . ?
C16 N1 C18 C17 11.7(2) . . . . ?
Pd1 N1 C18 C17 -156.10(15) . . . . ?
C41 N2 C39 O4 -3.5(2) . . . . ?
Pd2 N2 C39 O4 165.23(13) . . . . ?
C41 N2 C39 C36 178.95(18) . . . . ?
Pd2 N2 C39 C36 -12.3(3) . . . . ?
C40 O4 C39 N2 -8.2(2) . . . . ?
C40 O4 C39 C36 169.61(18) . . . . ?
O3 C36 C39 N2 64.0(2) . . . . ?
C37 C36 C39 N2 178.9(2) . . . . ?
C38 C36 C39 N2 -56.9(3) . . . . ?
O3 C36 C39 O4 -113.58(19) . . . . ?
C37 C36 C39 O4 1.3(2) . . . . ?
C38 C36 C39 O4 125.5(2) . . . . ?
C31 C30 C35 C34 2.2(4) . . . . ?
P2 C30 C35 C34 178.4(2) . . . . ?
N1 Pd1 C21 C22 58.6(7) . . . . ?
P1 Pd1 C21 C22 102.88(14) . . . . ?
Cl1 Pd1 C21 C22 -78.54(14) . . . . ?
C25 C24 C29 C28 0.8(3) . . . . ?
P2 C24 C29 C28 175.20(18) . . . . ?
C24 C25 C26 C27 -1.2(3) . . . . ?
Pd1 C21 C22 C23 -108.0(2) . . . . ?
C25 C26 C27 C28 0.3(4) . . . . ?
C2 C1 C6 C5 -0.2(3) . . . . ?
P1 C1 C6 C5 -179.79(19) . . . . ?
C39 O4 C40 C41 15.6(2) . . . . ?
N2 C41 C40 O4 -16.8(2) . . . . ?
C42 C41 C40 O4 -135.1(2) . . . . ?
C43 C41 C40 O4 97.3(2) . . . . ?
C46 C45 C44 Pd2 116.0(3) . . . . ?
N2 Pd2 C44 C45 -94.9(11) . . . . ?
P2 Pd2 C44 C45 -92.20(17) . . . . ?
Cl3 Pd2 C44 C45 84.87(17) . . . . ?
C35 C30 C31 C32 -0.8(3) . . . . ?
P2 C30 C31 C32 -176.88(19) . . . . ?
C26 C27 C28 C29 1.2(4) . . . . ?
C24 C29 C28 C27 -1.7(4) . . . . ?
C7 C8 C9 C10 -0.2(4) . . . . ?
C11 C10 C9 C8 -0.6(5) . . . . ?
C9 C10 C11 C12 0.5(5) . . . . ?
C30 C35 C34 C33 -1.9(4) . . . . ?
C1 C6 C5 C4 -2.0(4) . . . . ?
C4 C3 C2 C1 -2.1(4) . . . . ?
C6 C1 C2 C3 2.2(3) . . . . ?
P1 C1 C2 C3 -178.19(17) . . . . ?
C30 C31 C32 C33 -0.9(4) . . . . ?
C10 C11 C12 C7 0.4(4) . . . . ?
C8 C7 C12 C11 -1.1(4) . . . . ?
P1 C7 C12 C11 -178.0(2) . . . . ?
C35 C34 C33 C32 0.2(4) . . . . ?
C31 C32 C33 C34 1.2(4) . . . . ?
C16 O2 C17 C18 14.8(2) . . . . ?
N1 C18 C17 O2 -15.7(2) . . . . ?
C19 C18 C17 O2 -133.6(2) . . . . ?
C20 C18 C17 O2 99.5(2) . . . . ?
C6 C5 C4 C3 2.1(4) . . . . ?
C2 C3 C4 C5 -0.1(4) . . . . ?
C18 N1 C16 O2 -2.9(2) . . . . ?
Pd1 N1 C16 O2 166.08(13) . . . . ?
C18 N1 C16 C13 179.30(17) . . . . ?
Pd1 N1 C16 C13 -11.7(3) . . . . ?
C17 O2 C16 N1 -8.0(2) . . . . ?
C17 O2 C16 C13 169.97(17) . . . . ?
O1 C13 C16 N1 63.8(2) . . . . ?
C14 C13 C16 N1 177.97(19) . . . . ?
C15 C13 C16 N1 -56.4(2) . . . . ?
O1 C13 C16 O2 -114.00(18) . . . . ?
C14 C13 C16 O2 0.1(2) . . . . ?
C15 C13 C16 O2 125.81(18) . . . . ?
